data_7047015
loop_
_publ_author_name
'Liang, Qiuming'
'Liu, Nina Jiabao'
'Song, Datong'

_publ_section_title
;
 Constructing reactive Fe and Co complexes from isolated
 picolyl-functionalized N-heterocyclic carbenes.
;
_journal_issue 29
_journal_name_full 'Dalton transactions (Cambridge, England : 2003)'
_journal_page_first 9889
_journal_page_last 9896
_journal_paper_doi 10.1039/c8dt02621a
_journal_volume 47
_journal_year 2018
_chemical_formula_sum 'C18 H19 N3'
_chemical_formula_weight 277.36
_space_group_crystal_system monoclinic
_space_group_IT_number 14
_space_group_name_Hall '-P 2ybc'
_space_group_name_H-M_alt 'P 1 21/c 1'
_symmetry_space_group_name_Hall '-P 2ybc'
_symmetry_space_group_name_H-M 'P 1 21/c 1'
_atom_sites_solution_hydrogens geom
_audit_creation_method SHELXL-2016/6
_audit_update_record
;
2018-03-16 deposited with the CCDC.
2018-07-03 downloaded from the CCDC.
;
_cell_angle_alpha 90
_cell_angle_beta 102.610(4)
_cell_angle_gamma 90
_cell_formula_units_Z 4
_cell_length_a 7.7983(7)
_cell_length_b 33.609(4)
_cell_length_c 5.9283(6)
_cell_measurement_reflns_used 13967
_cell_measurement_temperature 150(2)
_cell_measurement_theta_max 27.723
_cell_measurement_theta_min 2.424
_cell_volume 1516.3(3)
_computing_structure_refinement 'SHELXL-2016/6 (Sheldrick, 2016)'
_diffrn_ambient_temperature 150(2)
_diffrn_measured_fraction_theta_full 0.999
_diffrn_measured_fraction_theta_max 0.988
_diffrn_measurement_device_type 'Bruker Kappa Apex II'
_diffrn_measurement_method 'omega and phi scans'
_diffrn_radiation_type MoK\a
_diffrn_radiation_wavelength 0.71073
_diffrn_reflns_av_R_equivalents 0.0563
_diffrn_reflns_av_unetI/netI 0.0681
_diffrn_reflns_Laue_measured_fraction_full 0.999
_diffrn_reflns_Laue_measured_fraction_max 0.988
_diffrn_reflns_limit_h_max 10
_diffrn_reflns_limit_h_min -9
_diffrn_reflns_limit_k_max 43
_diffrn_reflns_limit_k_min -43
_diffrn_reflns_limit_l_max 7
_diffrn_reflns_limit_l_min -7
_diffrn_reflns_number 13967
_diffrn_reflns_point_group_measured_fraction_full 0.999
_diffrn_reflns_point_group_measured_fraction_max 0.988
_diffrn_reflns_theta_full 25.242
_diffrn_reflns_theta_max 27.723
_diffrn_reflns_theta_min 2.424
_exptl_absorpt_coefficient_mu 0.073
_exptl_absorpt_correction_type multi-scan
_exptl_absorpt_process_details SADABS
_exptl_crystal_colour colorless
_exptl_crystal_density_diffrn 1.215
_exptl_crystal_description plate
_exptl_crystal_F_000 592
_exptl_crystal_size_max 0.3
_exptl_crystal_size_mid 0.1
_exptl_crystal_size_min 0.05
_exptl_transmission_factor_max 0.7456
_exptl_transmission_factor_min 0.6592
_refine_diff_density_max 0.235
_refine_diff_density_min -0.271
_refine_diff_density_rms 0.047
_refine_ls_extinction_method none
_refine_ls_goodness_of_fit_ref 1.021
_refine_ls_hydrogen_treatment constr
_refine_ls_matrix_type full
_refine_ls_number_parameters 193
_refine_ls_number_reflns 3522
_refine_ls_number_restraints 0
_refine_ls_restrained_S_all 1.021
_refine_ls_R_factor_all 0.1017
_refine_ls_R_factor_gt 0.0537
_refine_ls_shift/su_max 0.000
_refine_ls_shift/su_mean 0.000
_refine_ls_structure_factor_coef Fsqd
_refine_ls_weighting_details 'w=1/[\s^2^(Fo^2^)+(0.0624P)^2^+0.1580P] where P=(Fo^2^+2Fc^2^)/3'
_refine_ls_weighting_scheme calc
_refine_ls_wR_factor_gt 0.1198
_refine_ls_wR_factor_ref 0.1390
_reflns_Friedel_coverage 0.000
_reflns_number_gt 2195
_reflns_number_total 3522
_reflns_threshold_expression 'I > 2\s(I)'
_cod_data_source_file c8dt02621a2.cif
_cod_data_source_block wl67
_cod_depositor_comments 'Adding full bibliography for 7047015--7047025.cif.'
_cod_database_code 7047015
_shelx_shelxl_version_number 2016/6
_shelx_space_group_comment
;
The symmetry employed for this shelxl refinement is uniquely defined
by the following loop, which should always be used as a source of
symmetry information in preference to the above space-group names.
They are only intended as comments.
;

loop_
_space_group_symop_operation_xyz
'x, y, z'
'-x, y+1/2, -z+1/2'
'-x, -y, -z'
'x, -y-1/2, z-1/2'

loop_
_atom_site_label
_atom_site_type_symbol
_atom_site_fract_x
_atom_site_fract_y
_atom_site_fract_z
_atom_site_U_iso_or_equiv
_atom_site_adp_type
_atom_site_occupancy
_atom_site_site_symmetry_order
_atom_site_calc_flag
_atom_site_refinement_flags_posn
_atom_site_refinement_flags_adp
N1 N 0.48463(18) 0.13709(4) 0.5625(2) 0.0241(4) Uani 1 1 d . .
C1 C 0.3624(2) 0.15780(5) 0.3844(3) 0.0233(4) Uani 1 1 d . .
N2 N 0.68596(17) 0.09891(4) 0.7370(2) 0.0253(4) Uani 1 1 d . .
C2 C 0.1895(2) 0.14415(6) 0.3226(3) 0.0303(4) Uani 1 1 d . .
N3 N 0.8481(2) 0.02637(5) 1.1181(3) 0.0346(4) Uani 1 1 d . .
C3 C 0.0743(2) 0.16408(6) 0.1478(3) 0.0337(5) Uani 1 1 d . .
H3B H -0.043662 0.155010 0.103703 0.040 Uiso 1 1 calc R U
C4 C 0.1244(2) 0.19653(6) 0.0358(3) 0.0306(5) Uani 1 1 d . .
C5 C 0.2964(2) 0.20993(6) 0.1069(3) 0.0290(4) Uani 1 1 d . .
H5A H 0.332165 0.232774 0.034697 0.035 Uiso 1 1 calc R U
C6 C 0.4178(2) 0.19097(5) 0.2802(3) 0.0251(4) Uani 1 1 d . .
C7 C 0.1275(3) 0.10909(7) 0.4405(4) 0.0496(6) Uani 1 1 d . .
H7A H 0.204199 0.086235 0.433494 0.074 Uiso 1 1 calc R U
H7B H 0.006742 0.102417 0.362455 0.074 Uiso 1 1 calc R U
H7C H 0.131019 0.115741 0.602387 0.074 Uiso 1 1 calc R U
C8 C -0.0032(3) 0.21646(7) -0.1595(4) 0.0484(6) Uani 1 1 d . .
H8A H 0.023506 0.244945 -0.160545 0.073 Uiso 1 1 calc R U
H8B H -0.123262 0.212813 -0.137968 0.073 Uiso 1 1 calc R U
H8C H 0.007355 0.204572 -0.306795 0.073 Uiso 1 1 calc R U
C9 C 0.6040(2) 0.20575(6) 0.3477(4) 0.0382(5) Uani 1 1 d . .
H9A H 0.637134 0.209063 0.515801 0.057 Uiso 1 1 calc R U
H9B H 0.613395 0.231383 0.272485 0.057 Uiso 1 1 calc R U
H9C H 0.682709 0.186441 0.298668 0.057 Uiso 1 1 calc R U
C10 C 0.6096(2) 0.11124(6) 0.5184(3) 0.0274(4) Uani 1 1 d . .
C11 C 0.4850(2) 0.13986(6) 0.7963(3) 0.0278(4) Uani 1 1 d . .
H11A H 0.409392 0.155785 0.864591 0.033 Uiso 1 1 calc R U
C12 C 0.6121(2) 0.11583(6) 0.9063(3) 0.0280(4) Uani 1 1 d . .
H12A H 0.645205 0.111246 1.068161 0.034 Uiso 1 1 calc R U
C13 C 0.8300(2) 0.07008(6) 0.7838(3) 0.0334(5) Uani 1 1 d . .
H13A H 0.932272 0.082239 0.889969 0.040 Uiso 1 1 calc R U
H13B H 0.865419 0.063735 0.637408 0.040 Uiso 1 1 calc R U
C14 C 0.7813(2) 0.03205(6) 0.8897(3) 0.0250(4) Uani 1 1 d . .
C15 C 0.6757(2) 0.00500(6) 0.7547(3) 0.0268(4) Uani 1 1 d . .
H15A H 0.630937 0.010198 0.595141 0.032 Uiso 1 1 calc R U
C16 C 0.6352(2) -0.02946(6) 0.8508(3) 0.0353(5) Uani 1 1 d . .
H16A H 0.561152 -0.048497 0.758734 0.042 Uiso 1 1 calc R U
C17 C 0.7014(2) -0.03672(6) 1.0812(3) 0.0346(5) Uani 1 1 d . .
H17A H 0.675211 -0.060820 1.150404 0.041 Uiso 1 1 calc R U
C18 C 0.8058(2) -0.00850(6) 1.2087(3) 0.0349(5) Uani 1 1 d . .
H18A H 0.851132 -0.013474 1.368359 0.042 Uiso 1 1 calc R U

loop_
_atom_site_aniso_label
_atom_site_aniso_U_11
_atom_site_aniso_U_22
_atom_site_aniso_U_33
_atom_site_aniso_U_23
_atom_site_aniso_U_13
_atom_site_aniso_U_12
N1 0.0282(8) 0.0256(9) 0.0173(7) 0.0001(6) 0.0020(6) 0.0027(6)
C1 0.0240(9) 0.0263(10) 0.0173(8) -0.0015(7) -0.0002(7) 0.0033(7)
N2 0.0228(7) 0.0288(9) 0.0239(8) 0.0052(7) 0.0045(6) 0.0026(6)
C2 0.0298(10) 0.0316(11) 0.0276(10) 0.0025(8) 0.0017(8) -0.0039(8)
N3 0.0309(9) 0.0406(11) 0.0327(9) 0.0023(8) 0.0076(7) 0.0036(7)
C3 0.0227(9) 0.0412(13) 0.0336(11) 0.0024(9) -0.0014(8) -0.0032(8)
C4 0.0298(10) 0.0318(12) 0.0267(10) -0.0003(8) -0.0017(8) 0.0069(8)
C5 0.0344(10) 0.0255(11) 0.0259(10) 0.0031(8) 0.0040(8) 0.0018(8)
C6 0.0247(9) 0.0257(10) 0.0233(9) -0.0026(8) 0.0016(7) -0.0002(7)
C7 0.0412(12) 0.0551(16) 0.0480(13) 0.0182(11) 0.0003(10) -0.0174(10)
C8 0.0425(12) 0.0545(16) 0.0399(12) 0.0092(11) -0.0091(10) 0.0076(11)
C9 0.0325(10) 0.0356(13) 0.0427(12) 0.0034(10) 0.0001(9) -0.0071(9)
C10 0.0276(9) 0.0283(11) 0.0260(10) 0.0017(8) 0.0051(8) 0.0011(8)
C11 0.0333(10) 0.0305(11) 0.0193(9) -0.0026(8) 0.0048(8) 0.0024(8)
C12 0.0282(9) 0.0341(12) 0.0202(9) 0.0014(8) 0.0020(8) -0.0015(8)
C13 0.0252(9) 0.0346(12) 0.0414(11) 0.0118(9) 0.0095(8) 0.0064(8)
C14 0.0190(8) 0.0298(11) 0.0271(9) 0.0049(8) 0.0071(7) 0.0060(7)
C15 0.0261(9) 0.0327(11) 0.0196(9) 0.0026(8) 0.0008(7) 0.0031(8)
C16 0.0303(10) 0.0326(12) 0.0407(12) -0.0063(10) 0.0028(9) 0.0006(8)
C17 0.0292(10) 0.0306(12) 0.0442(12) 0.0113(9) 0.0085(9) 0.0012(8)
C18 0.0310(10) 0.0450(13) 0.0283(10) 0.0096(9) 0.0055(8) 0.0048(9)

loop_
_atom_type_symbol
_atom_type_description
_atom_type_scat_dispersion_real
_atom_type_scat_dispersion_imag
_atom_type_scat_source
C C 0.0033 0.0016 'International Tables Vol C Tables 4.2.6.8 and 6.1.1.4'
H H 0.0000 0.0000 'International Tables Vol C Tables 4.2.6.8 and 6.1.1.4'
N N 0.0061 0.0033 'International Tables Vol C Tables 4.2.6.8 and 6.1.1.4'

loop_
_geom_angle_atom_site_label_1
_geom_angle_atom_site_label_2
_geom_angle_atom_site_label_3
_geom_angle
C10 N1 C11 112.69(14)
C10 N1 C1 123.43(14)
C11 N1 C1 123.84(15)
C6 C1 C2 121.58(16)
C6 C1 N1 119.66(15)
C2 C1 N1 118.75(16)
C10 N2 C12 113.52(14)
C10 N2 C13 122.54(15)
C12 N2 C13 123.93(15)
C3 C2 C1 117.94(17)
C3 C2 C7 120.31(17)
C1 C2 C7 121.76(17)
C14 N3 C18 116.31(17)
C4 C3 C2 122.50(17)
C4 C3 H3B 118.7
C2 C3 H3B 118.7
C3 C4 C5 117.83(17)
C3 C4 C8 120.85(17)
C5 C4 C8 121.32(19)
C6 C5 C4 122.13(18)
C6 C5 H5A 118.9
C4 C5 H5A 118.9
C1 C6 C5 117.97(16)
C1 C6 C9 121.52(16)
C5 C6 C9 120.49(17)
C2 C7 H7A 109.5
C2 C7 H7B 109.5
H7A C7 H7B 109.5
C2 C7 H7C 109.5
H7A C7 H7C 109.5
H7B C7 H7C 109.5
C4 C8 H8A 109.5
C4 C8 H8B 109.5
H8A C8 H8B 109.5
C4 C8 H8C 109.5
H8A C8 H8C 109.5
H8B C8 H8C 109.5
C6 C9 H9A 109.5
C6 C9 H9B 109.5
H9A C9 H9B 109.5
C6 C9 H9C 109.5
H9A C9 H9C 109.5
H9B C9 H9C 109.5
N2 C10 N1 101.04(14)
C12 C11 N1 106.69(16)
C12 C11 H11A 126.7
N1 C11 H11A 126.7
C11 C12 N2 106.05(15)
C11 C12 H12A 127.0
N2 C12 H12A 127.0
N2 C13 C14 112.80(14)
N2 C13 H13A 109.0
C14 C13 H13A 109.0
N2 C13 H13B 109.0
C14 C13 H13B 109.0
H13A C13 H13B 107.8
N3 C14 C15 123.00(17)
N3 C14 C13 117.32(16)
C15 C14 C13 119.68(16)
C16 C15 C14 119.24(17)
C16 C15 H15A 120.4
C14 C15 H15A 120.4
C15 C16 C17 119.84(18)
C15 C16 H16A 120.1
C17 C16 H16A 120.1
C18 C17 C16 118.46(19)
C18 C17 H17A 120.8
C16 C17 H17A 120.8
N3 C18 C17 123.15(18)
N3 C18 H18A 118.4
C17 C18 H18A 118.4

loop_
_geom_bond_atom_site_label_1
_geom_bond_atom_site_label_2
_geom_bond_distance
N1 C10 1.373(2)
N1 C11 1.389(2)
N1 C1 1.438(2)
C1 C6 1.388(2)
C1 C2 1.396(2)
N2 C10 1.367(2)
N2 C12 1.384(2)
N2 C13 1.463(2)
C2 C3 1.387(3)
C2 C7 1.503(3)
N3 C14 1.354(2)
N3 C18 1.359(3)
C3 C4 1.377(3)
C3 H3B 0.9500
C4 C5 1.390(2)
C4 C8 1.509(3)
C5 C6 1.390(2)
C5 H5A 0.9500
C6 C9 1.503(2)
C7 H7A 0.9800
C7 H7B 0.9800
C7 H7C 0.9800
C8 H8A 0.9800
C8 H8B 0.9800
C8 H8C 0.9800
C9 H9A 0.9800
C9 H9B 0.9800
C9 H9C 0.9800
C11 C12 1.333(2)
C11 H11A 0.9500
C12 H12A 0.9500
C13 C14 1.509(3)
C13 H13A 0.9900
C13 H13B 0.9900
C14 C15 1.363(3)
C15 C16 1.358(3)
C15 H15A 0.9500
C16 C17 1.373(3)
C16 H16A 0.9500
C17 C18 1.366(3)
C17 H17A 0.9500
C18 H18A 0.9500

loop_
_geom_torsion_atom_site_label_1
_geom_torsion_atom_site_label_2
_geom_torsion_atom_site_label_3
_geom_torsion_atom_site_label_4
_geom_torsion
C10 N1 C1 C6 -77.9(2)
C11 N1 C1 C6 104.6(2)
C10 N1 C1 C2 102.8(2)
C11 N1 C1 C2 -74.7(2)
C6 C1 C2 C3 1.8(3)
N1 C1 C2 C3 -178.92(17)
C6 C1 C2 C7 -177.94(19)
N1 C1 C2 C7 1.3(3)
C1 C2 C3 C4 -0.3(3)
C7 C2 C3 C4 179.5(2)
C2 C3 C4 C5 -1.6(3)
C2 C3 C4 C8 177.72(19)
C3 C4 C5 C6 1.9(3)
C8 C4 C5 C6 -177.35(18)
C2 C1 C6 C5 -1.5(3)
N1 C1 C6 C5 179.27(16)
C2 C1 C6 C9 179.73(18)
N1 C1 C6 C9 0.5(3)
C4 C5 C6 C1 -0.5(3)
C4 C5 C6 C9 178.37(17)
C12 N2 C10 N1 0.4(2)
C13 N2 C10 N1 179.52(15)
C11 N1 C10 N2 -0.50(19)
C1 N1 C10 N2 -178.26(15)
C10 N1 C11 C12 0.4(2)
C1 N1 C11 C12 178.16(16)
N1 C11 C12 N2 -0.1(2)
C10 N2 C12 C11 -0.2(2)
C13 N2 C12 C11 -179.28(16)
C10 N2 C13 C14 -116.43(19)
C12 N2 C13 C14 62.6(2)
C18 N3 C14 C15 0.7(3)
C18 N3 C14 C13 -178.52(16)
N2 C13 C14 N3 -105.37(18)
N2 C13 C14 C15 75.4(2)
N3 C14 C15 C16 -0.4(3)
C13 C14 C15 C16 178.84(17)
C14 C15 C16 C17 -0.4(3)
C15 C16 C17 C18 0.7(3)
C14 N3 C18 C17 -0.3(3)
C16 C17 C18 N3 -0.3(3)
